data_7028930
loop_
_publ_author_name
'Bolli, Christoph'
'Gellhaar, Jorit'
'Jenne, Carsten'
'Ke\&sler, Mathias'
'Scherer, Harald'
'Seeger, Helene'
'Uzun, Rabiya'

_publ_section_title
;
 Bis(triphenyl-\l(5)-phosphanylidene)ammonium fluoride: a reactive
 fluoride source to access the hypervalent silicates [MenSiF5-n](-) (n =
 0-3).
;
_journal_issue 11
_journal_name_full 'Dalton transactions (Cambridge, England : 2003)'
_journal_page_first 4326
_journal_page_last 4334
_journal_paper_doi 10.1039/c3dt52617h
_journal_volume 43
_journal_year 2014
_chemical_formula_moiety 'C36 H30 N P2, 3(C H4 O), 1.85(F), 0.08(Cl)'
_chemical_formula_sum 'C39 H42 Cl0.08 F1.85 N O3 P2'
_chemical_formula_weight 672.51
_chemical_name_systematic
;
 ?
;
_space_group_IT_number 15
_symmetry_cell_setting monoclinic
_symmetry_space_group_name_Hall '-C 2yc'
_symmetry_space_group_name_H-M 'C 1 2/c 1'
_atom_sites_solution_hydrogens geom
_atom_sites_solution_primary direct
_atom_sites_solution_secondary difmap
_audit_creation_method SHELXL-97
_cell_angle_alpha 90.00
_cell_angle_beta 121.67(3)
_cell_angle_gamma 90.00
_cell_formula_units_Z 8
_cell_length_a 39.172(8)
_cell_length_b 9.0578(18)
_cell_length_c 23.546(5)
_cell_measurement_reflns_used 1000
_cell_measurement_temperature 123(2)
_cell_measurement_theta_max 27.51
_cell_measurement_theta_min 3.12
_cell_volume 7110(3)
_computing_cell_refinement 'CrystalClear (Rigaku Inc., 2007)'
_computing_data_collection 'CrystalClear (Rigaku Inc., 2007)'
_computing_data_reduction 'CrystalClear (Rigaku Inc., 2007)'
_computing_molecular_graphics Diamond
_computing_publication_material 'SHELXL-97 (Sheldrick, 1997)'
_computing_structure_refinement 'SHELXL-97 (Sheldrick, 1997)'
_computing_structure_solution 'SHELXS-97 (Sheldrick, 1997)'
_diffrn_ambient_temperature 123(2)
_diffrn_detector_area_resol_mean 10.0000
_diffrn_measured_fraction_theta_full 0.982
_diffrn_measured_fraction_theta_max 0.982
_diffrn_measurement_device_type 'Rigaku R-AXIS Spider'
_diffrn_measurement_method dtprofit.ref
_diffrn_radiation_detector RX
_diffrn_radiation_monochromator graphite
_diffrn_radiation_source 'sealed tube'
_diffrn_radiation_type MoK\a
_diffrn_radiation_wavelength 0.71073
_diffrn_reflns_av_R_equivalents 0.0550
_diffrn_reflns_av_sigmaI/netI 0.0404
_diffrn_reflns_limit_h_max 50
_diffrn_reflns_limit_h_min -50
_diffrn_reflns_limit_k_max 11
_diffrn_reflns_limit_k_min -11
_diffrn_reflns_limit_l_max 30
_diffrn_reflns_limit_l_min -30
_diffrn_reflns_number 43058
_diffrn_reflns_theta_full 27.51
_diffrn_reflns_theta_max 27.51
_diffrn_reflns_theta_min 3.12
_exptl_absorpt_coefficient_mu 0.175
_exptl_absorpt_correction_T_max 0.9725
_exptl_absorpt_correction_T_min 0.9429
_exptl_absorpt_correction_type multi-scan
_exptl_absorpt_process_details
;
March 2001 T Higashi
;
_exptl_crystal_colour colorless
_exptl_crystal_density_diffrn 1.256
_exptl_crystal_density_method 'not measured'
_exptl_crystal_description block
_exptl_crystal_F_000 2839
_exptl_crystal_size_max 0.34
_exptl_crystal_size_mid 0.30
_exptl_crystal_size_min 0.16
_refine_diff_density_max 0.401
_refine_diff_density_min -0.356
_refine_diff_density_rms 0.057
_refine_ls_extinction_method none
_refine_ls_goodness_of_fit_ref 1.056
_refine_ls_hydrogen_treatment constr
_refine_ls_matrix_type full
_refine_ls_number_parameters 442
_refine_ls_number_reflns 8028
_refine_ls_number_restraints 3
_refine_ls_restrained_S_all 1.056
_refine_ls_R_factor_all 0.0703
_refine_ls_R_factor_gt 0.0448
_refine_ls_shift/su_max 0.001
_refine_ls_shift/su_mean 0.000
_refine_ls_structure_factor_coef Fsqd
_refine_ls_weighting_details 'calc w=1/[\s^2^(Fo^2^)+(0.0385P)^2^+9.0104P] where P=(Fo^2^+2Fc^2^)/3'
_refine_ls_weighting_scheme calc
_refine_ls_wR_factor_gt 0.0954
_refine_ls_wR_factor_ref 0.1080
_reflns_number_gt 5901
_reflns_number_total 8028
_reflns_threshold_expression >2sigma(I)
_cod_data_source_file c3dt52617h.txt
_cod_data_source_block ck-ru-11
_cod_original_cell_volume 7111(2)
_cod_original_sg_symbol_H-M C2/c
_cod_database_code 7028930

loop_
_symmetry_equiv_pos_as_xyz
'x, y, z'
'-x, y, -z+1/2'
'x+1/2, y+1/2, z'
'-x+1/2, y+1/2, -z+1/2'
'-x, -y, -z'
'x, -y, z-1/2'
'-x+1/2, -y+1/2, -z'
'x+1/2, -y+1/2, z-1/2'

loop_
_atom_site_label
_atom_site_type_symbol
_atom_site_fract_x
_atom_site_fract_y
_atom_site_fract_z
_atom_site_U_iso_or_equiv
_atom_site_adp_type
_atom_site_occupancy
_atom_site_symmetry_multiplicity
_atom_site_calc_flag
_atom_site_refinement_flags
P1 P 0.338198(13) 0.96495(5) -0.02282(2) 0.01762(11) Uani 1 1 d .
N1 N 0.38102(4) 0.89052(16) 0.01653(7) 0.0210(3) Uani 1 1 d .
P2 P 0.425454(13) 0.93138(5) 0.07261(2) 0.01790(11) Uani 1 1 d .
C1 C 0.31006(5) 0.9269(2) 0.01588(9) 0.0208(4) Uani 1 1 d .
C2 C 0.32181(6) 0.8123(2) 0.06202(9) 0.0256(4) Uani 1 1 d .
H2 H 0.3449 0.7552 0.0734 0.0346(11) Uiso 1 1 calc R
C3 C 0.29973(7) 0.7820(2) 0.09107(10) 0.0323(5) Uani 1 1 d .
H3 H 0.3077 0.7038 0.1224 0.0346(11) Uiso 1 1 calc R
C4 C 0.26620(7) 0.8645(3) 0.07481(11) 0.0350(5) Uani 1 1 d .
H4 H 0.2512 0.8430 0.0951 0.0346(11) Uiso 1 1 calc R
C5 C 0.25429(6) 0.9787(2) 0.02902(10) 0.0314(5) Uani 1 1 d .
H5 H 0.2312 1.0353 0.0179 0.0346(11) Uiso 1 1 calc R
C6 C 0.27606(6) 1.0100(2) -0.00045(10) 0.0263(4) Uani 1 1 d .
H6 H 0.2679 1.0881 -0.0319 0.0346(11) Uiso 1 1 calc R
C7 C 0.31223(5) 0.88757(19) -0.10532(9) 0.0202(4) Uani 1 1 d .
C8 C 0.27125(6) 0.9141(2) -0.14845(9) 0.0269(4) Uani 1 1 d .
H8 H 0.2571 0.9739 -0.1345 0.0346(11) Uiso 1 1 calc R
C9 C 0.25153(6) 0.8527(2) -0.21165(10) 0.0328(5) Uani 1 1 d .
H9 H 0.2237 0.8705 -0.2412 0.0346(11) Uiso 1 1 calc R
C10 C 0.27213(7) 0.7652(2) -0.23219(10) 0.0334(5) Uani 1 1 d .
H10 H 0.2583 0.7230 -0.2756 0.0346(11) Uiso 1 1 calc R
C11 C 0.31260(6) 0.7394(2) -0.18977(10) 0.0294(5) Uani 1 1 d .
H11 H 0.3266 0.6794 -0.2040 0.0346(11) Uiso 1 1 calc R
C12 C 0.33276(6) 0.8009(2) -0.12642(9) 0.0234(4) Uani 1 1 d .
H12 H 0.3607 0.7838 -0.0974 0.0346(11) Uiso 1 1 calc R
C13 C 0.33773(5) 1.16325(19) -0.02974(9) 0.0185(4) Uani 1 1 d .
C14 C 0.32890(6) 1.2334(2) -0.08828(10) 0.0275(4) Uani 1 1 d .
H14 H 0.3224 1.1770 -0.1267 0.0346(11) Uiso 1 1 calc R
C15 C 0.32965(6) 1.3869(2) -0.09046(11) 0.0323(5) Uani 1 1 d .
H15 H 0.3231 1.4354 -0.1307 0.0346(11) Uiso 1 1 calc R
C16 C 0.33984(6) 1.4682(2) -0.03445(11) 0.0306(5) Uani 1 1 d .
H16 H 0.3401 1.5729 -0.0364 0.0346(11) Uiso 1 1 calc R
C17 C 0.34974(6) 1.3992(2) 0.02483(10) 0.0283(4) Uani 1 1 d .
H17 H 0.3576 1.4558 0.0638 0.0346(11) Uiso 1 1 calc R
C18 C 0.34808(5) 1.2465(2) 0.02665(9) 0.0229(4) Uani 1 1 d .
H18 H 0.3541 1.1984 0.0667 0.0346(11) Uiso 1 1 calc R
C19 C 0.44929(5) 1.04471(19) 0.04039(9) 0.0207(4) Uani 1 1 d .
C20 C 0.42910(6) 1.0794(2) -0.02702(10) 0.0250(4) Uani 1 1 d .
H20 H 0.4023 1.0467 -0.0558 0.0346(11) Uiso 1 1 calc R
C21 C 0.44796(6) 1.1615(2) -0.05239(11) 0.0305(5) Uani 1 1 d .
H21 H 0.4340 1.1862 -0.0984 0.0346(11) Uiso 1 1 calc R
C22 C 0.48725(6) 1.2076(2) -0.01053(11) 0.0316(5) Uani 1 1 d .
H22 H 0.5002 1.2634 -0.0280 0.0346(11) Uiso 1 1 calc R
C23 C 0.50764(6) 1.1726(2) 0.05654(11) 0.0298(5) Uani 1 1 d .
H23 H 0.5345 1.2045 0.0851 0.0346(11) Uiso 1 1 calc R
C24 C 0.48894(6) 1.0912(2) 0.08221(10) 0.0258(4) Uani 1 1 d .
H24 H 0.5030 1.0669 0.1283 0.0346(11) Uiso 1 1 calc R
C25 C 0.43037(5) 1.0210(2) 0.14442(9) 0.0222(4) Uani 1 1 d .
C26 C 0.43789(6) 1.1720(2) 0.15556(10) 0.0294(5) Uani 1 1 d .
H26 H 0.4438 1.2282 0.1278 0.0346(11) Uiso 1 1 calc R
C27 C 0.43668(7) 1.2401(2) 0.20717(11) 0.0379(6) Uani 1 1 d .
H27 H 0.4418 1.3430 0.2148 0.0346(11) Uiso 1 1 calc R
C28 C 0.42803(7) 1.1586(3) 0.24741(11) 0.0396(6) Uani 1 1 d .
H28 H 0.4268 1.2058 0.2824 0.0346(11) Uiso 1 1 calc R
C29 C 0.42106(6) 1.0084(3) 0.23731(10) 0.0351(5) Uani 1 1 d .
H29 H 0.4156 0.9526 0.2658 0.0346(11) Uiso 1 1 calc R
C30 C 0.42205(6) 0.9394(2) 0.18577(9) 0.0264(4) Uani 1 1 d .
H30 H 0.4171 0.8364 0.1786 0.0346(11) Uiso 1 1 calc R
C31 C 0.45326(5) 0.76176(19) 0.10116(9) 0.0192(4) Uani 1 1 d .
C32 C 0.43864(6) 0.63678(19) 0.06132(9) 0.0218(4) Uani 1 1 d .
H32 H 0.4132 0.6392 0.0210 0.0346(11) Uiso 1 1 calc R
C33 C 0.46129(6) 0.5083(2) 0.08055(10) 0.0286(4) Uani 1 1 d .
H33 H 0.4515 0.4229 0.0531 0.0346(11) Uiso 1 1 calc R
C34 C 0.49808(6) 0.5042(2) 0.13949(11) 0.0312(5) Uani 1 1 d .
H34 H 0.5136 0.4162 0.1524 0.0346(11) Uiso 1 1 calc R
C35 C 0.51255(6) 0.6279(2) 0.17992(10) 0.0326(5) Uani 1 1 d .
H35 H 0.5378 0.6243 0.2207 0.0346(11) Uiso 1 1 calc R
C36 C 0.49023(6) 0.7569(2) 0.16094(10) 0.0271(4) Uani 1 1 d .
H36 H 0.5001 0.8418 0.1886 0.0346(11) Uiso 1 1 calc R
F1 F 0.10402(5) 0.08845(15) 0.32824(8) 0.0453(6) Uani 0.925(4) 1 d P
Cl1 Cl 0.1190(3) 0.0777(10) 0.2954(5) 0.053(6) Uani 0.075(4) 1 d P
F2 F 0.13411(6) 0.05877(19) 0.26646(9) 0.0576(6) Uani 0.925(4) 1 d P
O1 O 0.09458(5) 0.87612(17) 0.16282(8) 0.0421(4) Uani 1 1 d D
H100 H 0.1056 0.9278 0.1976 0.050 Uiso 1 1 calc RD
C37 C 0.08123(8) 0.9671(3) 0.10720(12) 0.0451(6) Uani 1 1 d .
H37A H 0.0586 1.0268 0.1008 0.113(5) Uiso 1 1 calc R
H37B H 0.0726 0.9061 0.0675 0.113(5) Uiso 1 1 calc R
H37C H 0.1031 1.0323 0.1142 0.113(5) Uiso 1 1 calc R
O2 O 0.30123(5) 0.3935(2) 0.16588(10) 0.0536(5) Uani 1 1 d D
H200 H 0.3212 0.4495 0.1863 0.064 Uiso 1 1 calc RD
C38 C 0.31341(11) 0.2576(4) 0.15513(17) 0.0717(9) Uani 1 1 d .
H38A H 0.3171 0.2651 0.1171 0.113(5) Uiso 1 1 calc R
H38B H 0.2929 0.1831 0.1456 0.113(5) Uiso 1 1 calc R
H38C H 0.3388 0.2289 0.1951 0.113(5) Uiso 1 1 calc R
O3 O 0.14042(9) 0.2812(3) 0.19874(10) 0.0894(9) Uani 1 1 d D
H300 H 0.1394 0.2180 0.2239 0.107 Uiso 1 1 calc RD
C39 C 0.16131(8) 0.4030(3) 0.23565(13) 0.0488(6) Uani 1 1 d .
H39A H 0.1581 0.4128 0.2740 0.113(5) Uiso 1 1 calc R
H39B H 0.1509 0.4916 0.2078 0.113(5) Uiso 1 1 calc R
H39C H 0.1898 0.3912 0.2514 0.113(5) Uiso 1 1 calc R

loop_
_atom_site_aniso_label
_atom_site_aniso_U_11
_atom_site_aniso_U_22
_atom_site_aniso_U_33
_atom_site_aniso_U_23
_atom_site_aniso_U_13
_atom_site_aniso_U_12
P1 0.0151(2) 0.0186(2) 0.0170(2) 0.00100(18) 0.00696(18) -0.00007(17)
N1 0.0182(8) 0.0209(7) 0.0206(8) -0.0009(6) 0.0078(6) 0.0000(6)
P2 0.0155(2) 0.0180(2) 0.0177(2) -0.00011(18) 0.00696(18) 0.00062(17)
C1 0.0192(9) 0.0235(9) 0.0190(8) -0.0012(7) 0.0095(7) -0.0038(7)
C2 0.0278(10) 0.0244(9) 0.0217(9) -0.0014(8) 0.0111(8) -0.0040(8)
C3 0.0400(12) 0.0333(11) 0.0237(10) 0.0000(9) 0.0168(9) -0.0110(9)
C4 0.0362(12) 0.0464(13) 0.0301(11) -0.0076(10) 0.0228(10) -0.0147(10)
C5 0.0235(10) 0.0415(12) 0.0335(11) -0.0045(10) 0.0178(9) -0.0046(9)
C6 0.0218(10) 0.0309(10) 0.0253(10) 0.0006(8) 0.0117(8) -0.0010(8)
C7 0.0207(9) 0.0198(8) 0.0178(8) 0.0020(7) 0.0085(7) -0.0012(7)
C8 0.0212(10) 0.0320(10) 0.0231(9) 0.0008(8) 0.0087(8) 0.0001(8)
C9 0.0226(10) 0.0410(12) 0.0223(10) 0.0011(9) 0.0032(8) -0.0033(9)
C10 0.0397(12) 0.0332(11) 0.0187(9) -0.0044(9) 0.0094(9) -0.0076(9)
C11 0.0383(12) 0.0260(10) 0.0256(10) -0.0021(8) 0.0179(9) 0.0002(8)
C12 0.0262(10) 0.0228(9) 0.0208(9) 0.0023(8) 0.0121(8) 0.0000(8)
C13 0.0139(8) 0.0189(8) 0.0213(9) 0.0015(7) 0.0081(7) -0.0009(7)
C14 0.0283(11) 0.0263(10) 0.0254(10) 0.0045(8) 0.0124(9) 0.0007(8)
C15 0.0352(12) 0.0254(10) 0.0323(11) 0.0106(9) 0.0150(10) 0.0004(9)
C16 0.0259(10) 0.0191(9) 0.0421(12) 0.0021(9) 0.0147(9) -0.0003(8)
C17 0.0254(10) 0.0235(10) 0.0324(11) -0.0057(8) 0.0128(9) 0.0001(8)
C18 0.0185(9) 0.0245(9) 0.0235(9) 0.0011(8) 0.0096(8) 0.0019(7)
C19 0.0197(9) 0.0182(8) 0.0249(9) -0.0001(7) 0.0122(8) 0.0010(7)
C20 0.0233(10) 0.0261(9) 0.0253(10) 0.0024(8) 0.0127(8) 0.0008(8)
C21 0.0365(12) 0.0297(10) 0.0303(11) 0.0051(9) 0.0209(10) 0.0019(9)
C22 0.0350(12) 0.0258(10) 0.0470(13) 0.0010(9) 0.0305(11) -0.0012(9)
C23 0.0220(10) 0.0260(10) 0.0414(12) -0.0010(9) 0.0165(9) -0.0019(8)
C24 0.0216(10) 0.0243(9) 0.0287(10) 0.0015(8) 0.0113(8) -0.0001(8)
C25 0.0174(9) 0.0245(9) 0.0208(9) -0.0003(8) 0.0072(7) 0.0038(7)
C26 0.0296(11) 0.0249(10) 0.0277(10) -0.0030(8) 0.0108(9) 0.0014(8)
C27 0.0372(13) 0.0307(11) 0.0336(12) -0.0124(10) 0.0102(10) 0.0052(9)
C28 0.0301(12) 0.0546(14) 0.0254(11) -0.0120(11) 0.0086(9) 0.0125(10)
C29 0.0270(11) 0.0546(14) 0.0230(10) -0.0007(10) 0.0127(9) 0.0057(10)
C30 0.0222(10) 0.0319(10) 0.0221(9) -0.0005(8) 0.0094(8) 0.0009(8)
C31 0.0169(9) 0.0217(9) 0.0199(9) 0.0032(7) 0.0102(7) 0.0018(7)
C32 0.0207(9) 0.0195(9) 0.0223(9) -0.0005(7) 0.0093(8) -0.0007(7)
C33 0.0324(11) 0.0223(9) 0.0308(11) -0.0016(8) 0.0164(9) 0.0003(8)
C34 0.0301(11) 0.0246(10) 0.0359(11) 0.0070(9) 0.0152(9) 0.0105(8)
C35 0.0250(11) 0.0320(11) 0.0284(10) 0.0027(9) 0.0055(9) 0.0076(9)
C36 0.0235(10) 0.0243(9) 0.0247(10) -0.0029(8) 0.0066(8) 0.0012(8)
F1 0.0425(9) 0.0357(8) 0.0446(10) 0.0003(7) 0.0138(8) 0.0010(6)
Cl1 0.047(6) 0.042(5) 0.045(7) -0.002(4) 0.008(5) -0.002(4)
F2 0.0755(13) 0.0489(10) 0.0426(9) -0.0026(8) 0.0270(10) -0.0114(9)
O1 0.0467(10) 0.0339(8) 0.0387(9) 0.0031(7) 0.0176(8) -0.0050(7)
C37 0.0491(15) 0.0511(14) 0.0371(13) 0.0037(11) 0.0241(12) -0.0135(12)
O2 0.0416(10) 0.0578(11) 0.0617(12) 0.0178(10) 0.0274(10) 0.0178(8)
C38 0.079(2) 0.078(2) 0.070(2) -0.0255(18) 0.0477(19) -0.0031(18)
O3 0.125(2) 0.0836(16) 0.0365(10) -0.0100(11) 0.0264(13) -0.0596(15)
C39 0.0515(16) 0.0475(14) 0.0476(15) 0.0027(12) 0.0261(13) -0.0058(12)

loop_
_atom_type_symbol
_atom_type_description
_atom_type_scat_dispersion_real
_atom_type_scat_dispersion_imag
_atom_type_scat_source
C C 0.0033 0.0016 'International Tables Vol C Tables 4.2.6.8 and 6.1.1.4'
H H 0.0000 0.0000 'International Tables Vol C Tables 4.2.6.8 and 6.1.1.4'
N N 0.0061 0.0033 'International Tables Vol C Tables 4.2.6.8 and 6.1.1.4'
F F 0.0171 0.0103 'International Tables Vol C Tables 4.2.6.8 and 6.1.1.4'
P P 0.1023 0.0942 'International Tables Vol C Tables 4.2.6.8 and 6.1.1.4'
O O 0.0106 0.0060 'International Tables Vol C Tables 4.2.6.8 and 6.1.1.4'
Cl Cl 0.1484 0.1585 'International Tables Vol C Tables 4.2.6.8 and 6.1.1.4'

loop_
_geom_angle_atom_site_label_1
_geom_angle_atom_site_label_2
_geom_angle_atom_site_label_3
_geom_angle
N1 P1 C1 111.50(9)
N1 P1 C7 106.98(9)
C1 P1 C7 108.93(9)
N1 P1 C13 115.82(8)
C1 P1 C13 104.91(9)
C7 P1 C13 108.54(8)
P1 N1 P2 139.02(10)
N1 P2 C25 114.84(9)
N1 P2 C31 107.32(8)
C25 P2 C31 106.88(9)
N1 P2 C19 111.63(9)
C25 P2 C19 108.45(9)
C31 P2 C19 107.36(8)
C2 C1 C6 119.52(18)
C2 C1 P1 119.93(15)
C6 C1 P1 120.54(14)
C3 C2 C1 119.77(19)
C3 C2 H2 120.1
C1 C2 H2 120.1
C4 C3 C2 120.5(2)
C4 C3 H3 119.8
C2 C3 H3 119.8
C3 C4 C5 120.2(2)
C3 C4 H4 119.9
C5 C4 H4 119.9
C6 C5 C4 119.9(2)
C6 C5 H5 120.0
C4 C5 H5 120.0
C5 C6 C1 120.12(19)
C5 C6 H6 119.9
C1 C6 H6 119.9
C12 C7 C8 119.82(17)
C12 C7 P1 120.13(14)
C8 C7 P1 120.05(15)
C9 C8 C7 119.5(2)
C9 C8 H8 120.3
C7 C8 H8 120.3
C8 C9 C10 120.43(19)
C8 C9 H9 119.8
C10 C9 H9 119.8
C11 C10 C9 120.16(19)
C11 C10 H10 119.9
C9 C10 H10 119.9
C10 C11 C12 120.0(2)
C10 C11 H11 120.0
C12 C11 H11 120.0
C11 C12 C7 120.15(18)
C11 C12 H12 119.9
C7 C12 H12 119.9
C14 C13 C18 119.79(17)
C14 C13 P1 122.12(14)
C18 C13 P1 118.04(14)
C13 C14 C15 119.67(19)
C13 C14 H14 120.2
C15 C14 H14 120.2
C16 C15 C14 120.08(19)
C16 C15 H15 120.0
C14 C15 H15 120.0
C15 C16 C17 120.75(18)
C15 C16 H16 119.6
C17 C16 H16 119.6
C16 C17 C18 119.23(19)
C16 C17 H17 120.4
C18 C17 H17 120.4
C17 C18 C13 120.44(18)
C17 C18 H18 119.8
C13 C18 H18 119.8
C20 C19 C24 119.53(18)
C20 C19 P2 120.04(14)
C24 C19 P2 120.34(14)
C21 C20 C19 120.13(18)
C21 C20 H20 119.9
C19 C20 H20 119.9
C20 C21 C22 119.96(19)
C20 C21 H21 120.0
C22 C21 H21 120.0
C23 C22 C21 120.2(2)
C23 C22 H22 119.9
C21 C22 H22 119.9
C22 C23 C24 120.09(19)
C22 C23 H23 120.0
C24 C23 H23 120.0
C23 C24 C19 120.05(19)
C23 C24 H24 120.0
C19 C24 H24 120.0
C30 C25 C26 119.57(19)
C30 C25 P2 118.11(14)
C26 C25 P2 121.94(16)
C27 C26 C25 120.0(2)
C27 C26 H26 120.0
C25 C26 H26 120.0
C28 C27 C26 120.0(2)
C28 C27 H27 120.0
C26 C27 H27 120.0
C27 C28 C29 120.4(2)
C27 C28 H28 119.8
C29 C28 H28 119.8
C28 C29 C30 120.1(2)
C28 C29 H29 120.0
C30 C29 H29 120.0
C29 C30 C25 119.9(2)
C29 C30 H30 120.0
C25 C30 H30 120.0
C32 C31 C36 119.89(17)
C32 C31 P2 119.38(14)
C36 C31 P2 120.64(14)
C31 C32 C33 119.84(17)
C31 C32 H32 120.1
C33 C32 H32 120.1
C34 C33 C32 120.10(18)
C34 C33 H33 120.0
C32 C33 H33 120.0
C33 C34 C35 120.31(18)
C33 C34 H34 119.8
C35 C34 H34 119.8
C34 C35 C36 119.96(18)
C34 C35 H35 120.0
C36 C35 H35 120.0
C35 C36 C31 119.88(18)
C35 C36 H36 120.1
C31 C36 H36 120.1
F2 Cl1 F1 175.4(9)
C37 O1 H100 109.5
O1 C37 H37A 109.5
O1 C37 H37B 109.5
H37A C37 H37B 109.5
O1 C37 H37C 109.5
H37A C37 H37C 109.5
H37B C37 H37C 109.5
C38 O2 H200 109.5
O2 C38 H38A 109.5
O2 C38 H38B 109.5
H38A C38 H38B 109.5
O2 C38 H38C 109.5
H38A C38 H38C 109.5
H38B C38 H38C 109.5
C39 O3 H300 109.5
O3 C39 H39A 109.5
O3 C39 H39B 109.5
H39A C39 H39B 109.5
O3 C39 H39C 109.5
H39A C39 H39C 109.5
H39B C39 H39C 109.5

loop_
_geom_bond_atom_site_label_1
_geom_bond_atom_site_label_2
_geom_bond_distance
P1 N1 1.5795(16)
P1 C1 1.7943(19)
P1 C7 1.7958(19)
P1 C13 1.8028(18)
N1 P2 1.5801(17)
P2 C25 1.7923(19)
P2 C31 1.7972(18)
P2 C19 1.8014(19)
C1 C2 1.395(3)
C1 C6 1.396(3)
C2 C3 1.383(3)
C2 H2 0.9500
C3 C4 1.379(3)
C3 H3 0.9500
C4 C5 1.386(3)
C4 H4 0.9500
C5 C6 1.382(3)
C5 H5 0.9500
C6 H6 0.9500
C7 C12 1.389(3)
C7 C8 1.398(3)
C8 C9 1.384(3)
C8 H8 0.9500
C9 C10 1.386(3)
C9 H9 0.9500
C10 C11 1.379(3)
C10 H10 0.9500
C11 C12 1.387(3)
C11 H11 0.9500
C12 H12 0.9500
C13 C14 1.387(3)
C13 C18 1.389(3)
C14 C15 1.392(3)
C14 H14 0.9500
C15 C16 1.374(3)
C15 H15 0.9500
C16 C17 1.386(3)
C16 H16 0.9500
C17 C18 1.386(3)
C17 H17 0.9500
C18 H18 0.9500
C19 C20 1.388(3)
C19 C24 1.398(3)
C20 C21 1.385(3)
C20 H20 0.9500
C21 C22 1.386(3)
C21 H21 0.9500
C22 C23 1.381(3)
C22 H22 0.9500
C23 C24 1.382(3)
C23 H23 0.9500
C24 H24 0.9500
C25 C30 1.391(3)
C25 C26 1.395(3)
C26 C27 1.386(3)
C26 H26 0.9500
C27 C28 1.376(4)
C27 H27 0.9500
C28 C29 1.383(3)
C28 H28 0.9500
C29 C30 1.384(3)
C29 H29 0.9500
C30 H30 0.9500
C31 C32 1.388(3)
C31 C36 1.393(3)
C32 C33 1.388(3)
C32 H32 0.9500
C33 C34 1.380(3)
C33 H33 0.9500
C34 C35 1.384(3)
C34 H34 0.9500
C35 C36 1.385(3)
C35 H35 0.9500
C36 H36 0.9500
F1 Cl1 1.195(13)
Cl1 F2 1.125(13)
O1 C37 1.396(3)
O1 H100 0.8400
C37 H37A 0.9800
C37 H37B 0.9800
C37 H37C 0.9800
O2 C38 1.390(3)
O2 H200 0.8400
C38 H38A 0.9800
C38 H38B 0.9800
C38 H38C 0.9800
O3 C39 1.376(3)
O3 H300 0.8400
C39 H39A 0.9800
C39 H39B 0.9800
C39 H39C 0.9800

loop_
_geom_torsion_atom_site_label_1
_geom_torsion_atom_site_label_2
_geom_torsion_atom_site_label_3
_geom_torsion_atom_site_label_4
_geom_torsion
C1 P1 N1 P2 -94.21(17)
C7 P1 N1 P2 146.79(15)
C13 P1 N1 P2 25.7(2)
P1 N1 P2 C25 47.52(19)
P1 N1 P2 C31 166.18(15)
P1 N1 P2 C19 -76.44(18)
N1 P1 C1 C2 -16.72(17)
C7 P1 C1 C2 101.11(16)
C13 P1 C1 C2 -142.84(15)
N1 P1 C1 C6 164.16(15)
C7 P1 C1 C6 -78.01(17)
C13 P1 C1 C6 38.04(17)
C6 C1 C2 C3 0.0(3)
P1 C1 C2 C3 -179.12(14)
C1 C2 C3 C4 -0.1(3)
C2 C3 C4 C5 0.1(3)
C3 C4 C5 C6 0.0(3)
C4 C5 C6 C1 -0.1(3)
C2 C1 C6 C5 0.1(3)
P1 C1 C6 C5 179.20(15)
N1 P1 C7 C12 -10.27(17)
C1 P1 C7 C12 -130.93(15)
C13 P1 C7 C12 115.37(15)
N1 P1 C7 C8 169.58(15)
C1 P1 C7 C8 48.93(17)
C13 P1 C7 C8 -64.77(17)
C12 C7 C8 C9 0.5(3)
P1 C7 C8 C9 -179.38(16)
C7 C8 C9 C10 0.1(3)
C8 C9 C10 C11 -0.3(3)
C9 C10 C11 C12 0.0(3)
C10 C11 C12 C7 0.6(3)
C8 C7 C12 C11 -0.8(3)
P1 C7 C12 C11 179.05(15)
N1 P1 C13 C14 103.73(17)
C1 P1 C13 C14 -132.89(16)
C7 P1 C13 C14 -16.57(18)
N1 P1 C13 C18 -73.83(17)
C1 P1 C13 C18 49.55(16)
C7 P1 C13 C18 165.87(14)
C18 C13 C14 C15 -1.4(3)
P1 C13 C14 C15 -178.89(16)
C13 C14 C15 C16 1.2(3)
C14 C15 C16 C17 0.5(3)
C15 C16 C17 C18 -2.0(3)
C16 C17 C18 C13 1.8(3)
C14 C13 C18 C17 -0.1(3)
P1 C13 C18 C17 177.47(15)
N1 P2 C19 C20 -2.94(18)
C25 P2 C19 C20 -130.44(15)
C31 P2 C19 C20 114.41(16)
N1 P2 C19 C24 -179.29(14)
C25 P2 C19 C24 53.21(17)
C31 P2 C19 C24 -61.94(17)
C24 C19 C20 C21 -1.0(3)
P2 C19 C20 C21 -177.39(15)
C19 C20 C21 C22 0.8(3)
C20 C21 C22 C23 -0.4(3)
C21 C22 C23 C24 0.1(3)
C22 C23 C24 C19 -0.3(3)
C20 C19 C24 C23 0.7(3)
P2 C19 C24 C23 177.10(15)
N1 P2 C25 C30 68.18(17)
C31 P2 C25 C30 -50.73(17)
C19 P2 C25 C30 -166.19(14)
N1 P2 C25 C26 -104.73(17)
C31 P2 C25 C26 136.37(16)
C19 P2 C25 C26 20.91(18)
C30 C25 C26 C27 -0.6(3)
P2 C25 C26 C27 172.20(16)
C25 C26 C27 C28 0.0(3)
C26 C27 C28 C29 0.9(3)
C27 C28 C29 C30 -1.1(3)
C28 C29 C30 C25 0.5(3)
C26 C25 C30 C29 0.4(3)
P2 C25 C30 C29 -172.71(15)
N1 P2 C31 C32 19.40(18)
C25 P2 C31 C32 143.08(15)
C19 P2 C31 C32 -100.74(16)
N1 P2 C31 C36 -164.12(16)
C25 P2 C31 C36 -40.44(18)
C19 P2 C31 C36 75.74(18)
C36 C31 C32 C33 -1.3(3)
P2 C31 C32 C33 175.22(15)
C31 C32 C33 C34 0.7(3)
C32 C33 C34 C35 0.3(3)
C33 C34 C35 C36 -0.6(3)
C34 C35 C36 C31 0.0(3)
C32 C31 C36 C35 0.9(3)
P2 C31 C36 C35 -175.51(17)
